data_7153167
loop_
_publ_author_name
'Vasiloiu, Maria'
'Leder, Sonja'
'Gaertner, Peter'
'Mereiter, Kurt'
'Bica, Katharina'

_publ_section_title
;
 Coordinating chiral ionic liquids.
;
_journal_issue 46
_journal_name_full 'Organic &amp; biomolecular chemistry'
_journal_page_first 8092
_journal_page_last 8102
_journal_paper_doi 10.1039/c3ob41635f
_journal_volume 11
_journal_year 2013
_chemical_absolute_configuration ad
_chemical_formula_moiety 'C18 H26 N2 O, 2(I)'
_chemical_formula_sum 'C18 H26 I2 N2 O'
_chemical_formula_weight 540.21
_chemical_name_common 'Methiodide of km1291'
_chemical_name_systematic
;
(N,N')-Bis-methyliodide adduct of
(1S,2R)-2-(Methyl-pyridin-3-ylmethyl-amino)-1-phenyl-propan-1-ol
;
_space_group_IT_number 4
_symmetry_cell_setting monoclinic
_symmetry_space_group_name_Hall 'P 2yb'
_symmetry_space_group_name_H-M 'P 1 21 1'
_atom_sites_solution_hydrogens geom
_atom_sites_solution_primary direct
_atom_sites_solution_secondary difmap
_audit_creation_method SHELXL-97
_cell_angle_alpha 90.00
_cell_angle_beta 115.1470(10)
_cell_angle_gamma 90.00
_cell_formula_units_Z 2
_cell_length_a 8.6242(6)
_cell_length_b 14.6111(10)
_cell_length_c 9.0040(6)
_cell_measurement_reflns_used 5921
_cell_measurement_temperature 100(2)
_cell_measurement_theta_max 29.99
_cell_measurement_theta_min 2.79
_cell_volume 1027.05(12)
_computing_cell_refinement 'Bruker SAINT'
_computing_data_collection 'Bruker SMART'
_computing_data_reduction 'Bruker SAINT, SADABS, XPREP'
_computing_molecular_graphics 'Bruker SHELXTL'
_computing_publication_material 'Bruker SHELXTL'
_computing_structure_refinement 'SHELXL-97 (Sheldrick, 1997)'
_computing_structure_solution 'SHELXS-97 (Sheldrick, 1997)'
_diffrn_ambient_temperature 100(2)
_diffrn_measured_fraction_theta_full 0.998
_diffrn_measured_fraction_theta_max 0.998
_diffrn_measurement_device_type 'CCD area detector'
_diffrn_measurement_method 'phi and omega scans'
_diffrn_radiation_monochromator graphite
_diffrn_radiation_source 'fine-focus sealed tube'
_diffrn_radiation_type MoK\a
_diffrn_radiation_wavelength 0.71073
_diffrn_reflns_av_R_equivalents 0.0169
_diffrn_reflns_av_sigmaI/netI 0.0219
_diffrn_reflns_limit_h_max 11
_diffrn_reflns_limit_h_min -12
_diffrn_reflns_limit_k_max 20
_diffrn_reflns_limit_k_min -20
_diffrn_reflns_limit_l_max 12
_diffrn_reflns_limit_l_min -12
_diffrn_reflns_number 12666
_diffrn_reflns_theta_full 30.00
_diffrn_reflns_theta_max 30.00
_diffrn_reflns_theta_min 2.50
_diffrn_standards_decay_% 0
_exptl_absorpt_coefficient_mu 3.068
_exptl_absorpt_correction_T_max 0.69
_exptl_absorpt_correction_T_min 0.44
_exptl_absorpt_correction_type multi-scan
_exptl_absorpt_process_details 'program SAINT'
_exptl_crystal_colour yellow
_exptl_crystal_density_diffrn 1.747
_exptl_crystal_density_method 'not measured'
_exptl_crystal_description block
_exptl_crystal_F_000 524
_exptl_crystal_size_max 0.30
_exptl_crystal_size_mid 0.13
_exptl_crystal_size_min 0.12
_refine_diff_density_max 1.000
_refine_diff_density_min -0.432
_refine_diff_density_rms 0.081
_refine_ls_abs_structure_details 'Flack H D (1983), Acta Cryst. A39, 876-881'
_refine_ls_abs_structure_Flack -0.018(15)
_refine_ls_extinction_method none
_refine_ls_goodness_of_fit_ref 1.041
_refine_ls_hydrogen_treatment mixed
_refine_ls_matrix_type full
_refine_ls_number_parameters 215
_refine_ls_number_reflns 5686
_refine_ls_number_restraints 55
_refine_ls_restrained_S_all 1.037
_refine_ls_R_factor_all 0.0211
_refine_ls_R_factor_gt 0.0209
_refine_ls_shift/su_max 0.002
_refine_ls_shift/su_mean 0.000
_refine_ls_structure_factor_coef Fsqd
_refine_ls_weighting_details 'calc w=1/[\s^2^(Fo^2^)+(0.0356P)^2^+0.2842P] where P=(Fo^2^+2Fc^2^)/3'
_refine_ls_weighting_scheme calc
_refine_ls_wR_factor_gt 0.0523
_refine_ls_wR_factor_ref 0.0524
_reflns_number_gt 5642
_reflns_number_total 5686
_reflns_threshold_expression >2sigma(I)
_cod_data_source_file c3ob41635f.txt
_cod_data_source_block km1294
_cod_depositor_comments
;
The following automatic conversions were performed:

'_symmetry_cell_setting' value 'Monoclinic' changed to 'monoclinic'
according to /home/saulius/struct/CIF-dictionaries/cif_core.dic
dictionary named 'cif_core.dic' version 2.4.2 from 2011-04-26.

Automatic conversion script
Id: cif_fix_values 1891 2012-01-12 08:04:46Z andrius 
;
_cod_original_sg_symbol_H-M P2(1)
_cod_database_code 7153167

loop_
_symmetry_equiv_pos_as_xyz
'x, y, z'
'-x, y+1/2, -z'

loop_
_atom_site_label
_atom_site_type_symbol
_atom_site_fract_x
_atom_site_fract_y
_atom_site_fract_z
_atom_site_U_iso_or_equiv
_atom_site_adp_type
_atom_site_occupancy
_atom_site_symmetry_multiplicity
_atom_site_calc_flag
_atom_site_refinement_flags
I1 I 0.918721(19) 0.27564(2) 1.026700(17) 0.02152(4) Uani 1 1 d .
I2 I 0.168695(18) 0.51121(2) 0.615281(17) 0.01933(4) Uani 1 1 d .
O1 O 0.5785(2) 0.17879(11) 0.7213(2) 0.0208(3) Uani 1 1 d DU
H1O H 0.669(3) 0.198(3) 0.798(3) 0.031 Uiso 1 1 d D
N1 N 0.2366(3) 0.22102(14) 0.7156(2) 0.0155(3) Uani 1 1 d U
N2 N 0.0206(3) 0.02759(14) 0.9816(2) 0.0183(4) Uani 1 1 d U
C1 C 0.5369(3) 0.29697(16) 0.5135(3) 0.0166(4) Uani 1 1 d U
C2 C 0.4994(3) 0.38754(18) 0.4613(3) 0.0201(4) Uani 1 1 d U
H2 H 0.4430 0.4261 0.5078 0.024 Uiso 1 1 calc R
C3 C 0.5450(3) 0.4212(2) 0.3408(3) 0.0252(5) Uani 1 1 d U
H3 H 0.5210 0.4831 0.3065 0.030 Uiso 1 1 calc R
C4 C 0.6255(3) 0.3650(2) 0.2702(3) 0.0257(5) Uani 1 1 d U
H4 H 0.6573 0.3885 0.1887 0.031 Uiso 1 1 calc R
C5 C 0.6591(3) 0.2742(2) 0.3194(3) 0.0240(4) Uani 1 1 d U
H5 H 0.7113 0.2351 0.2695 0.029 Uiso 1 1 calc R
C6 C 0.6165(3) 0.24049(19) 0.4416(3) 0.0205(4) Uani 1 1 d U
H6 H 0.6417 0.1787 0.4764 0.025 Uiso 1 1 calc R
C7 C 0.4915(3) 0.26187(16) 0.6496(3) 0.0165(4) Uani 1 1 d U
H7 H 0.5247 0.3096 0.7374 0.020 Uiso 1 1 calc R
C8 C 0.2975(3) 0.24687(18) 0.5808(3) 0.0159(3) Uani 1 1 d U
H8 H 0.2419 0.3065 0.5326 0.019 Uiso 1 1 calc R
C9 C 0.2360(3) 0.17714(18) 0.4421(3) 0.0189(4) Uani 1 1 d U
H9A H 0.2421 0.2039 0.3449 0.028 Uiso 1 1 calc R
H9B H 0.1173 0.1600 0.4158 0.028 Uiso 1 1 calc R
H9C H 0.3089 0.1226 0.4762 0.028 Uiso 1 1 calc R
C10 C 0.0483(3) 0.24433(19) 0.6490(3) 0.0203(4) Uani 1 1 d U
H10A H 0.0088 0.2356 0.7353 0.030 Uiso 1 1 calc R
H10B H -0.0168 0.2042 0.5560 0.030 Uiso 1 1 calc R
H10C H 0.0309 0.3083 0.6127 0.030 Uiso 1 1 calc R
C11 C 0.2620(3) 0.11912(16) 0.7529(3) 0.0173(4) Uani 1 1 d U
H11A H 0.1884 0.0849 0.6528 0.021 Uiso 1 1 calc R
H11B H 0.3825 0.1034 0.7790 0.021 Uiso 1 1 calc R
C12 C 0.2225(3) 0.08709(16) 0.8920(3) 0.0169(4) Uani 1 1 d U
C13 C 0.0581(3) 0.06053(16) 0.8616(3) 0.0176(4) Uani 1 1 d U
H13 H -0.0302 0.0657 0.7536 0.021 Uiso 1 1 calc R
C14 C 0.1435(3) 0.0167(2) 1.1361(3) 0.0222(4) Uani 1 1 d U
H14 H 0.1150 -0.0077 1.2191 0.027 Uiso 1 1 calc R
C15 C 0.3101(3) 0.0411(2) 1.1728(3) 0.0238(4) Uani 1 1 d U
H15 H 0.3967 0.0337 1.2811 0.029 Uiso 1 1 calc R
C16 C 0.3510(3) 0.07657(18) 1.0516(3) 0.0203(4) Uani 1 1 d U
H16 H 0.4657 0.0937 1.0764 0.024 Uiso 1 1 calc R
C17 C 0.3287(3) 0.27646(18) 0.8689(3) 0.0193(4) Uani 1 1 d U
H17A H 0.2731 0.2677 0.9428 0.029 Uiso 1 1 calc R
H17B H 0.3247 0.3414 0.8401 0.029 Uiso 1 1 calc R
H17C H 0.4483 0.2564 0.9237 0.029 Uiso 1 1 calc R
C18 C -0.1566(3) -0.0002(2) 0.9432(3) 0.0253(5) Uani 1 1 d U
H18A H -0.2365 0.0387 0.8553 0.038 Uiso 1 1 calc R
H18B H -0.1777 0.0066 1.0413 0.038 Uiso 1 1 calc R
H18C H -0.1733 -0.0642 0.9075 0.038 Uiso 1 1 calc R

loop_
_atom_site_aniso_label
_atom_site_aniso_U_11
_atom_site_aniso_U_22
_atom_site_aniso_U_33
_atom_site_aniso_U_23
_atom_site_aniso_U_13
_atom_site_aniso_U_12
I1 0.02207(7) 0.02128(7) 0.01974(7) -0.00016(5) 0.00745(5) 0.00000(6)
I2 0.02241(7) 0.01575(7) 0.02185(7) 0.00236(5) 0.01137(5) 0.00315(5)
O1 0.0176(8) 0.0198(8) 0.0214(8) 0.0047(6) 0.0049(6) 0.0025(6)
N1 0.0169(8) 0.0143(8) 0.0158(7) 0.0000(6) 0.0075(6) 0.0002(7)
N2 0.0239(8) 0.0148(10) 0.0198(8) 0.0006(7) 0.0127(6) -0.0006(7)
C1 0.0135(9) 0.0167(10) 0.0198(9) 0.0005(7) 0.0072(7) -0.0013(8)
C2 0.0198(10) 0.0169(9) 0.0249(11) 0.0004(8) 0.0108(8) -0.0019(8)
C3 0.0238(11) 0.0231(11) 0.0303(12) 0.0075(9) 0.0129(10) -0.0013(10)
C4 0.0212(11) 0.0335(13) 0.0251(11) 0.0049(9) 0.0125(9) -0.0034(10)
C5 0.0211(10) 0.0298(11) 0.0248(10) -0.0009(10) 0.0134(8) -0.0004(10)
C6 0.0185(10) 0.0202(10) 0.0246(10) -0.0007(8) 0.0110(8) 0.0004(9)
C7 0.0156(8) 0.0160(10) 0.0167(8) 0.0010(7) 0.0057(7) -0.0003(7)
C8 0.0152(8) 0.0186(9) 0.0145(8) 0.0010(7) 0.0069(7) -0.0006(8)
C9 0.0190(10) 0.0244(12) 0.0130(9) -0.0008(7) 0.0065(7) -0.0031(8)
C10 0.0176(9) 0.0200(10) 0.0254(10) 0.0037(9) 0.0111(8) 0.0019(8)
C11 0.0231(10) 0.0142(8) 0.0178(9) 0.0014(7) 0.0118(8) 0.0020(8)
C12 0.0219(10) 0.0139(9) 0.0158(8) 0.0014(7) 0.0090(7) 0.0009(8)
C13 0.0208(9) 0.0164(10) 0.0152(8) 0.0019(7) 0.0074(7) 0.0005(8)
C14 0.0310(10) 0.0196(11) 0.0185(8) 0.0027(9) 0.0129(7) 0.0010(10)
C15 0.0285(10) 0.0261(12) 0.0146(9) 0.0017(9) 0.0071(8) 0.0010(10)
C16 0.0221(10) 0.0206(11) 0.0176(9) -0.0005(8) 0.0079(7) 0.0005(9)
C17 0.0250(10) 0.0172(10) 0.0161(8) -0.0017(8) 0.0092(7) 0.0008(10)
C18 0.0244(9) 0.0231(13) 0.0320(12) 0.0042(10) 0.0155(8) -0.0004(10)

loop_
_atom_type_symbol
_atom_type_description
_atom_type_scat_dispersion_real
_atom_type_scat_dispersion_imag
_atom_type_scat_source
C C 0.0033 0.0016 'International Tables Vol C Tables 4.2.6.8 and 6.1.1.4'
H H 0.0000 0.0000 'International Tables Vol C Tables 4.2.6.8 and 6.1.1.4'
N N 0.0061 0.0033 'International Tables Vol C Tables 4.2.6.8 and 6.1.1.4'
O O 0.0106 0.0060 'International Tables Vol C Tables 4.2.6.8 and 6.1.1.4'
I I -0.4742 1.8119 'International Tables Vol C Tables 4.2.6.8 and 6.1.1.4'

loop_
_geom_angle_atom_site_label_1
_geom_angle_atom_site_label_2
_geom_angle_atom_site_label_3
_geom_angle
C7 O1 H1O 102(3)
C17 N1 C10 107.56(18)
C17 N1 C11 110.74(18)
C10 N1 C11 109.72(19)
C17 N1 C8 111.29(18)
C10 N1 C8 107.28(17)
C11 N1 C8 110.15(17)
C13 N2 C14 121.2(2)
C13 N2 C18 119.4(2)
C14 N2 C18 119.3(2)
C2 C1 C6 119.6(2)
C2 C1 C7 119.2(2)
C6 C1 C7 121.2(2)
C3 C2 C1 119.8(2)
C3 C2 H2 120.1
C1 C2 H2 120.1
C4 C3 C2 120.6(3)
C4 C3 H3 119.7
C2 C3 H3 119.7
C5 C4 C3 119.7(2)
C5 C4 H4 120.2
C3 C4 H4 120.2
C4 C5 C6 120.1(3)
C4 C5 H5 120.0
C6 C5 H5 120.0
C5 C6 C1 120.3(3)
C5 C6 H6 119.8
C1 C6 H6 119.8
O1 C7 C1 112.61(18)
O1 C7 C8 109.51(19)
C1 C7 C8 109.41(17)
O1 C7 H7 108.4
C1 C7 H7 108.4
C8 C7 H7 108.4
C9 C8 C7 111.54(19)
C9 C8 N1 111.19(19)
C7 C8 N1 113.00(17)
C9 C8 H8 106.9
C7 C8 H8 106.9
N1 C8 H8 106.9
C8 C9 H9A 109.5
C8 C9 H9B 109.5
H9A C9 H9B 109.5
C8 C9 H9C 109.5
H9A C9 H9C 109.5
H9B C9 H9C 109.5
N1 C10 H10A 109.5
N1 C10 H10B 109.5
H10A C10 H10B 109.5
N1 C10 H10C 109.5
H10A C10 H10C 109.5
H10B C10 H10C 109.5
C12 C11 N1 115.21(18)
C12 C11 H11A 108.5
N1 C11 H11A 108.5
C12 C11 H11B 108.5
N1 C11 H11B 108.5
H11A C11 H11B 107.5
C13 C12 C16 118.0(2)
C13 C12 C11 119.9(2)
C16 C12 C11 121.8(2)
N2 C13 C12 121.3(2)
N2 C13 H13 119.3
C12 C13 H13 119.3
N2 C14 C15 119.8(2)
N2 C14 H14 120.1
C15 C14 H14 120.1
C14 C15 C16 119.9(2)
C14 C15 H15 120.1
C16 C15 H15 120.1
C15 C16 C12 119.7(2)
C15 C16 H16 120.2
C12 C16 H16 120.2
N1 C17 H17A 109.5
N1 C17 H17B 109.5
H17A C17 H17B 109.5
N1 C17 H17C 109.5
H17A C17 H17C 109.5
H17B C17 H17C 109.5
N2 C18 H18A 109.5
N2 C18 H18B 109.5
H18A C18 H18B 109.5
N2 C18 H18C 109.5
H18A C18 H18C 109.5
H18B C18 H18C 109.5

loop_
_geom_bond_atom_site_label_1
_geom_bond_atom_site_label_2
_geom_bond_distance
O1 C7 1.429(3)
O1 H1O 0.84000(12)
N1 C17 1.503(3)
N1 C10 1.512(3)
N1 C11 1.522(3)
N1 C8 1.560(3)
N2 C13 1.342(3)
N2 C14 1.353(3)
N2 C18 1.473(3)
C1 C2 1.396(3)
C1 C6 1.396(3)
C1 C7 1.525(3)
C2 C3 1.391(3)
C2 H2 0.9500
C3 C4 1.392(4)
C3 H3 0.9500
C4 C5 1.389(4)
C4 H4 0.9500
C5 C6 1.390(3)
C5 H5 0.9500
C6 H6 0.9500
C7 C8 1.533(3)
C7 H7 1.0000
C8 C9 1.522(3)
C8 H8 1.0000
C9 H9A 0.9800
C9 H9B 0.9800
C9 H9C 0.9800
C10 H10A 0.9800
C10 H10B 0.9800
C10 H10C 0.9800
C11 C12 1.505(3)
C11 H11A 0.9900
C11 H11B 0.9900
C12 C13 1.380(3)
C12 C16 1.402(3)
C13 H13 0.9500
C14 C15 1.377(4)
C14 H14 0.9500
C15 C16 1.382(3)
C15 H15 0.9500
C16 H16 0.9500
C17 H17A 0.9800
C17 H17B 0.9800
C17 H17C 0.9800
C18 H18A 0.9800
C18 H18B 0.9800
C18 H18C 0.9800

loop_
_geom_hbond_atom_site_label_D
_geom_hbond_atom_site_label_H
_geom_hbond_atom_site_label_A
_geom_hbond_distance_DH
_geom_hbond_distance_HA
_geom_hbond_distance_DA
_geom_hbond_angle_DHA
O1 H1O I1 0.84 2.529(5) 3.3639(18) 173(4)

loop_
_geom_torsion_atom_site_label_1
_geom_torsion_atom_site_label_2
_geom_torsion_atom_site_label_3
_geom_torsion_atom_site_label_4
_geom_torsion
C6 C1 C2 C3 -1.4(4)
C7 C1 C2 C3 178.0(2)
C1 C2 C3 C4 0.9(4)
C2 C3 C4 C5 0.6(4)
C3 C4 C5 C6 -1.7(4)
C4 C5 C6 C1 1.2(4)
C2 C1 C6 C5 0.3(3)
C7 C1 C6 C5 -179.0(2)
C2 C1 C7 O1 -163.4(2)
C6 C1 C7 O1 16.0(3)
C2 C1 C7 C8 74.6(3)
C6 C1 C7 C8 -106.1(2)
O1 C7 C8 C9 -63.8(2)
C1 C7 C8 C9 60.1(3)
O1 C7 C8 N1 62.3(2)
C1 C7 C8 N1 -173.78(19)
C17 N1 C8 C9 167.10(19)
C10 N1 C8 C9 -75.5(3)
C11 N1 C8 C9 43.9(2)
C17 N1 C8 C7 40.8(3)
C10 N1 C8 C7 158.18(19)
C11 N1 C8 C7 -82.4(2)
C17 N1 C11 C12 51.3(3)
C10 N1 C11 C12 -67.3(2)
C8 N1 C11 C12 174.83(19)
N1 C11 C12 C13 88.5(3)
N1 C11 C12 C16 -96.4(3)
C14 N2 C13 C12 -1.9(4)
C18 N2 C13 C12 -179.8(2)
C16 C12 C13 N2 1.6(4)
C11 C12 C13 N2 176.8(2)
C13 N2 C14 C15 1.1(4)
C18 N2 C14 C15 179.0(2)
N2 C14 C15 C16 0.0(4)
C14 C15 C16 C12 -0.2(4)
C13 C12 C16 C15 -0.5(4)
C11 C12 C16 C15 -175.7(2)
